data_2230473
loop_
_publ_author_name
'Gong, Xue Yun'
'Zhang, Lei'

_publ_section_title
;
 Poly[\m-aqua-aqua(\m-benzene-1,2,4,5-tetracarboxylato)gadolinate(III)potassium(I)]
;
_journal_coeditor_code SI2351
_journal_issue 6
_journal_name_full 'Acta Crystallographica Section E'
_journal_page_first m736
_journal_paper_doi 10.1107/S1600536811016254
_journal_volume 67
_journal_year 2011
_chemical_formula_iupac '[K Gd (C10 H2 O8) (H2 O)2]'
_chemical_formula_moiety 'C10 H6 Gd K O10'
_chemical_formula_sum 'C10 H6 Gd K O10'
_chemical_formula_weight 482.50
_chemical_name_systematic
;
Poly[\m-aqua-aqua(\m-benzene-1,2,4,5-
tetracarboxylato)gadolinate(III)potassium(I)]
;
_space_group_IT_number 14
_symmetry_cell_setting monoclinic
_symmetry_space_group_name_Hall '-P 2ybc'
_symmetry_space_group_name_H-M 'P 1 21/c 1'
_atom_sites_solution_hydrogens geom
_atom_sites_solution_primary direct
_atom_sites_solution_secondary difmap
_audit_creation_method SHELXL-97
_cell_angle_alpha 90.00
_cell_angle_beta 91.8570(10)
_cell_angle_gamma 90.00
_cell_formula_units_Z 4
_cell_length_a 8.90030(10)
_cell_length_b 7.78160(10)
_cell_length_c 17.5150(3)
_cell_measurement_reflns_used 2537
_cell_measurement_temperature 296(2)
_cell_measurement_theta_max 25.06
_cell_measurement_theta_min 2.33
_cell_volume 1212.43(3)
_computing_cell_refinement 'SAINT (Bruker, 2008)'
_computing_data_collection 'APEX2 (Bruker, 2008)'
_computing_data_reduction 'SAINT (Bruker, 2008)'
_computing_molecular_graphics 'SHELXTL (Sheldrick, 2008)'
_computing_publication_material 'SHELXL97 (Sheldrick, 2008)'
_computing_structure_refinement 'SHELXL97 (Sheldrick, 2008)'
_computing_structure_solution 'SHELXS97 (Sheldrick, 2008)'
_diffrn_ambient_temperature 296(2)
_diffrn_detector_area_resol_mean 83.33
_diffrn_measured_fraction_theta_full 0.999
_diffrn_measured_fraction_theta_max 0.999
_diffrn_measurement_device_type 'Bruker SMART APEXII CCD area-detector'
_diffrn_measurement_method \w
_diffrn_radiation_monochromator graphite
_diffrn_radiation_source 'fine-focus sealed tube'
_diffrn_radiation_type MoK\a
_diffrn_radiation_wavelength 0.71073
_diffrn_reflns_av_R_equivalents 0.0368
_diffrn_reflns_av_sigmaI/netI 0.0329
_diffrn_reflns_limit_h_max 11
_diffrn_reflns_limit_h_min -11
_diffrn_reflns_limit_k_max 9
_diffrn_reflns_limit_k_min -10
_diffrn_reflns_limit_l_max 23
_diffrn_reflns_limit_l_min -23
_diffrn_reflns_number 14043
_diffrn_reflns_theta_full 28.26
_diffrn_reflns_theta_max 28.26
_diffrn_reflns_theta_min 2.29
_exptl_absorpt_coefficient_mu 5.870
_exptl_absorpt_correction_T_max 0.5913
_exptl_absorpt_correction_T_min 0.3864
_exptl_absorpt_correction_type multi-scan
_exptl_absorpt_process_details '(SADABS; Sheldrick, 1996)'
_exptl_crystal_colour colourless
_exptl_crystal_density_diffrn 2.643
_exptl_crystal_density_method 'not measured'
_exptl_crystal_description prism
_exptl_crystal_F_000 916
_exptl_crystal_size_max 0.20
_exptl_crystal_size_mid 0.10
_exptl_crystal_size_min 0.10
_refine_diff_density_max 0.913
_refine_diff_density_min -1.294
_refine_ls_extinction_method none
_refine_ls_goodness_of_fit_ref 1.035
_refine_ls_hydrogen_treatment constr
_refine_ls_matrix_type full
_refine_ls_number_parameters 199
_refine_ls_number_reflns 3002
_refine_ls_number_restraints 0
_refine_ls_restrained_S_all 1.035
_refine_ls_R_factor_all 0.0317
_refine_ls_R_factor_gt 0.0239
_refine_ls_shift/su_max 0.002
_refine_ls_shift/su_mean 0.000
_refine_ls_structure_factor_coef Fsqd
_refine_ls_weighting_details 'calc w=1/[\s^2^(Fo^2^)+(0.0208P)^2^+1.8584P] where P=(Fo^2^+2Fc^2^)/3'
_refine_ls_weighting_scheme calc
_refine_ls_wR_factor_gt 0.0486
_refine_ls_wR_factor_ref 0.0512
_reflns_number_gt 2588
_reflns_number_total 3002
_reflns_threshold_expression I>2\s(I)
_cod_data_source_file si2351.cif
_cod_data_source_block I
_cod_original_sg_symbol_H-M 'P 21/c'
_cod_database_code 2230473
_cod_database_fobs_code 2230473

loop_
_symmetry_equiv_pos_as_xyz
'x, y, z'
'-x, y+1/2, -z+1/2'
'-x, -y, -z'
'x, -y-1/2, z-1/2'

loop_
_atom_site_type_symbol
_atom_site_label
_atom_site_fract_x
_atom_site_fract_y
_atom_site_fract_z
_atom_site_U_iso_or_equiv
_atom_site_adp_type
_atom_site_calc_flag
_atom_site_refinement_flags
_atom_site_occupancy
_atom_site_symmetry_multiplicity
_atom_site_disorder_assembly
_atom_site_disorder_group
Gd Gd1 0.21753(2) 0.47536(2) 0.699264(9) 0.00997(6) Uani d . 1 1 . .
K K1 0.22962(11) 0.97212(11) 0.78942(5) 0.02529(19) Uani d . 1 1 . .
O O1 0.4699(3) 0.5723(3) 0.66830(15) 0.0226(6) Uani d . 1 1 . .
H H1A 0.5081 0.6065 0.7107 0.027 Uiso d R 1 1 . .
H H1B 0.4533 0.6604 0.6406 0.027 Uiso d R 1 1 . .
C C1 0.3791(4) 0.5106(4) 0.8437(2) 0.0147(7) Uani d . 1 1 . .
O O2 0.3319(3) 0.6478(3) 0.81457(14) 0.0183(6) Uani d . 1 1 . .
C C2 0.4485(4) 0.5076(4) 0.92329(19) 0.0128(7) Uani d . 1 1 . .
O O3 0.3601(3) 0.3676(3) 0.81063(14) 0.0210(6) Uani d . 1 1 . .
C C3 0.3828(4) 0.3974(4) 0.97488(18) 0.0142(7) Uani d . 1 1 . .
H H3 0.3041 0.3270 0.9581 0.017 Uiso calc R 1 1 . .
O O4 0.6594(3) 0.6935(3) 0.82750(13) 0.0180(6) Uani d . 1 1 . .
C C4 0.5683(4) 0.6106(4) 0.94877(18) 0.0128(7) Uani d . 1 1 . .
O O5 0.7106(3) 0.8636(3) 0.92519(13) 0.0173(6) Uani d . 1 1 . .
C C5 0.6512(4) 0.7290(4) 0.89702(19) 0.0139(7) Uani d . 1 1 . .
O O6 -0.0404(3) 1.0020(3) 0.70586(14) 0.0163(5) Uani d . 1 1 . .
C C6 0.0794(4) 0.7479(4) 0.61673(19) 0.0129(7) Uani d . 1 1 . .
O O7 0.0284(3) 1.2656(3) 0.67405(14) 0.0168(5) Uani d . 1 1 . .
C C7 0.0324(4) 0.8804(4) 0.55820(18) 0.0105(7) Uani d . 1 1 . .
O O8 0.1973(3) 0.7726(3) 0.65718(14) 0.0189(6) Uani d . 1 1 . .
C C8 0.0245(4) 0.8287(4) 0.48207(18) 0.0118(7) Uani d . 1 1 . .
H H8 0.0403 0.7138 0.4700 0.014 Uiso calc R 1 1 . .
O O9 0.0079(3) 0.6102(3) 0.61982(15) 0.0236(6) Uani d . 1 1 . .
C C9 0.0067(4) 1.0533(4) 0.57629(19) 0.0121(7) Uani d . 1 1 . .
C C10 -0.0015(4) 1.1124(4) 0.65777(18) 0.0107(7) Uani d . 1 1 . .
H H10A 0.3331 1.0155 0.9851 0.013 Uiso d R 1 1 . .
H H10B 0.4337 0.9339 0.9384 0.013 Uiso d R 1 1 . .
O O10 0.3392(4) 0.9561(4) 0.94345(18) 0.0398(8) Uani d . 1 1 . .

loop_
_atom_site_aniso_label
_atom_site_aniso_U_11
_atom_site_aniso_U_22
_atom_site_aniso_U_33
_atom_site_aniso_U_12
_atom_site_aniso_U_13
_atom_site_aniso_U_23
Gd1 0.01314(10) 0.00955(8) 0.00718(8) 0.00160(7) -0.00007(6) -0.00017(6)
K1 0.0245(5) 0.0240(4) 0.0270(5) -0.0026(4) -0.0061(4) 0.0027(3)
O1 0.0190(15) 0.0213(13) 0.0278(15) -0.0025(11) 0.0022(12) -0.0034(11)
C1 0.0161(19) 0.0175(17) 0.0104(16) 0.0008(14) 0.0006(14) 0.0011(13)
O2 0.0226(15) 0.0168(13) 0.0153(13) -0.0012(11) -0.0046(11) 0.0045(10)
C2 0.0161(19) 0.0125(16) 0.0096(16) 0.0008(13) -0.0010(13) 0.0008(12)
O3 0.0335(17) 0.0156(12) 0.0133(13) 0.0060(11) -0.0071(12) -0.0033(10)
C3 0.0158(19) 0.0157(17) 0.0111(16) -0.0033(14) -0.0003(14) 0.0000(13)
O4 0.0225(15) 0.0206(13) 0.0109(12) -0.0066(11) 0.0026(11) 0.0019(10)
C4 0.0151(19) 0.0140(17) 0.0092(16) 0.0013(14) 0.0001(14) 0.0018(13)
O5 0.0225(15) 0.0175(12) 0.0121(12) -0.0048(11) 0.0011(11) 0.0015(10)
C5 0.0122(18) 0.0161(17) 0.0134(17) 0.0005(14) 0.0003(14) 0.0050(13)
O6 0.0220(14) 0.0159(13) 0.0111(12) 0.0023(10) 0.0044(10) 0.0046(9)
C6 0.020(2) 0.0116(16) 0.0075(15) 0.0030(14) 0.0051(14) -0.0011(12)
O7 0.0199(15) 0.0144(12) 0.0161(13) -0.0036(10) 0.0023(11) -0.0040(10)
C7 0.0137(18) 0.0095(15) 0.0083(15) -0.0020(13) 0.0009(13) 0.0015(12)
O8 0.0193(15) 0.0172(13) 0.0199(14) 0.0003(11) -0.0055(11) 0.0045(10)
C8 0.0151(19) 0.0109(16) 0.0096(16) 0.0013(13) 0.0026(13) -0.0005(12)
O9 0.0280(17) 0.0165(13) 0.0255(15) -0.0050(11) -0.0090(12) 0.0082(11)
C9 0.0133(18) 0.0117(16) 0.0112(16) -0.0010(13) -0.0001(13) 0.0004(12)
C10 0.0106(18) 0.0124(16) 0.0090(15) 0.0034(13) 0.0008(13) 0.0010(12)
O10 0.045(2) 0.046(2) 0.0290(17) -0.0029(16) 0.0128(15) -0.0107(14)

loop_
_atom_type_symbol
_atom_type_description
_atom_type_scat_dispersion_real
_atom_type_scat_dispersion_imag
_atom_type_scat_source
C C 0.0033 0.0016 'International Tables Vol C Tables 4.2.6.8 and 6.1.1.4'
H H 0.0000 0.0000 'International Tables Vol C Tables 4.2.6.8 and 6.1.1.4'
O O 0.0106 0.0060 'International Tables Vol C Tables 4.2.6.8 and 6.1.1.4'
K K 0.2009 0.2494 'International Tables Vol C Tables 4.2.6.8 and 6.1.1.4'
Gd Gd -0.1653 3.9035 'International Tables Vol C Tables 4.2.6.8 and 6.1.1.4'

loop_
_geom_angle_atom_site_label_1
_geom_angle_atom_site_label_2
_geom_angle_atom_site_label_3
_geom_angle_site_symmetry_1
_geom_angle_site_symmetry_3
_geom_angle
_geom_angle_publ_flag
O6 Gd1 O7 2_546 1_545 72.72(8) ?
O6 Gd1 O8 2_546 . 94.93(9) ?
O7 Gd1 O8 1_545 . 123.50(8) ?
O6 Gd1 O3 2_546 . 78.90(9) ?
O7 Gd1 O3 1_545 . 105.04(9) ?
O8 Gd1 O3 . . 126.89(8) ?
O6 Gd1 O1 2_546 . 140.86(9) ?
O7 Gd1 O1 1_545 . 145.14(9) ?
O8 Gd1 O1 . . 72.49(9) ?
O3 Gd1 O1 . . 79.97(9) ?
O6 Gd1 O5 2_546 2_646 149.95(9) ?
O7 Gd1 O5 1_545 2_646 78.16(8) ?
O8 Gd1 O5 . 2_646 94.98(8) ?
O3 Gd1 O5 . 2_646 116.41(8) ?
O1 Gd1 O5 . 2_646 69.16(9) ?
O6 Gd1 O4 2_546 2_646 121.37(8) ?
O7 Gd1 O4 1_545 2_646 71.02(8) ?
O8 Gd1 O4 . 2_646 143.63(9) ?
O3 Gd1 O4 . 2_646 68.24(8) ?
O1 Gd1 O4 . 2_646 79.53(9) ?
O5 Gd1 O4 2_646 2_646 52.70(8) ?
O6 Gd1 O9 2_546 . 81.44(9) ?
O7 Gd1 O9 1_545 . 71.09(8) ?
O8 Gd1 O9 . . 52.45(8) ?
O3 Gd1 O9 . . 160.19(9) ?
O1 Gd1 O9 . . 114.70(9) ?
O5 Gd1 O9 2_646 . 82.34(9) ?
O4 Gd1 O9 2_646 . 125.60(8) ?
O6 Gd1 O2 2_546 . 70.03(8) ?
O7 Gd1 O2 1_545 . 139.01(8) ?
O8 Gd1 O2 . . 76.60(8) ?
O3 Gd1 O2 . . 51.49(8) ?
O1 Gd1 O2 . . 71.01(9) ?
O5 Gd1 O2 2_646 . 139.97(9) ?
O4 Gd1 O2 2_646 . 115.76(8) ?
O9 Gd1 O2 . . 118.52(8) ?
O6 Gd1 C6 2_546 . 90.28(9) ?
O7 Gd1 C6 1_545 . 97.28(10) ?
O8 Gd1 C6 . . 26.43(9) ?
O3 Gd1 C6 . . 150.81(9) ?
O1 Gd1 C6 . . 92.43(10) ?
O5 Gd1 C6 2_646 . 86.17(9) ?
O4 Gd1 C6 2_646 . 138.40(8) ?
O9 Gd1 C6 . . 26.23(9) ?
O2 Gd1 C6 . . 99.35(8) ?
O6 Gd1 C5 2_546 2_646 141.71(9) ?
O7 Gd1 C5 1_545 2_646 74.19(9) ?
O8 Gd1 C5 . 2_646 119.44(10) ?
O3 Gd1 C5 . 2_646 91.69(9) ?
O1 Gd1 C5 . 2_646 71.17(9) ?
O5 Gd1 C5 2_646 2_646 26.51(9) ?
O4 Gd1 C5 2_646 2_646 26.26(9) ?
O9 Gd1 C5 . 2_646 105.40(9) ?
O2 Gd1 C5 . 2_646 130.73(9) ?
C6 Gd1 C5 . 2_646 112.63(10) ?
O6 Gd1 C1 2_546 . 72.32(10) ?
O7 Gd1 C1 1_545 . 123.98(9) ?
O8 Gd1 C1 . . 101.85(9) ?
O3 Gd1 C1 . . 25.79(9) ?
O1 Gd1 C1 . . 74.32(10) ?
O5 Gd1 C1 2_646 . 132.62(10) ?
O4 Gd1 C1 2_646 . 92.23(9) ?
O9 Gd1 C1 . . 141.67(9) ?
O2 Gd1 C1 . . 25.71(8) ?
C6 Gd1 C1 . . 125.03(10) ?
C5 Gd1 C1 2_646 . 112.55(10) ?
O2 K1 O6 . . 116.27(8) ?
O2 K1 O8 . . 69.09(7) ?
O6 K1 O8 . . 63.05(8) ?
O2 K1 O10 . . 72.67(9) ?
O6 K1 O10 . . 140.08(10) ?
O8 K1 O10 . . 141.74(9) ?
O2 K1 O1 . 2_656 84.58(8) ?
O6 K1 O1 . 2_656 153.86(8) ?
O8 K1 O1 . 2_656 115.86(9) ?
O10 K1 O1 . 2_656 58.46(9) ?
O2 K1 O4 . 2_656 123.48(8) ?
O6 K1 O4 . 2_656 83.45(7) ?
O8 K1 O4 . 2_656 76.77(7) ?
O10 K1 O4 . 2_656 125.96(9) ?
O1 K1 O4 2_656 2_656 71.42(8) ?
O2 K1 O7 . 2_546 73.25(8) ?
O6 K1 O7 . 2_546 58.96(7) ?
O8 K1 O7 . 2_546 79.25(8) ?
O10 K1 O7 . 2_546 90.92(9) ?
O1 K1 O7 2_656 2_546 146.80(8) ?
O4 K1 O7 2_656 2_546 141.64(7) ?
O2 K1 O9 . 2_556 120.23(8) ?
O6 K1 O9 . 2_556 67.91(7) ?
O8 K1 O9 . 2_556 127.17(8) ?
O10 K1 O9 . 2_556 74.28(9) ?
O1 K1 O9 2_656 2_556 116.76(8) ?
O4 K1 O9 2_656 2_556 116.29(8) ?
O7 K1 O9 2_546 2_556 59.01(7) ?
O2 K1 C10 . . 129.24(8) ?
O6 K1 C10 . . 22.64(8) ?
O8 K1 C10 . . 63.26(8) ?
O10 K1 C10 . . 152.09(10) ?
O1 K1 C10 2_656 . 131.40(9) ?
O4 K1 C10 2_656 . 60.96(8) ?
O7 K1 C10 2_546 . 81.59(8) ?
O9 K1 C10 2_556 . 78.87(8) ?
O2 K1 O3 . 1_565 137.10(8) ?
O6 K1 O3 . 1_565 105.99(7) ?
O8 K1 O3 . 1_565 129.52(7) ?
O10 K1 O3 . 1_565 79.96(8) ?
O1 K1 O3 2_656 1_565 52.77(7) ?
O4 K1 O3 2_656 1_565 52.76(7) ?
O7 K1 O3 2_546 1_565 140.46(8) ?
O9 K1 O3 2_556 1_565 81.54(7) ?
C10 K1 O3 . 1_565 88.80(7) ?
O2 K1 Gd1 . 2_556 109.12(6) ?
O6 K1 Gd1 . 2_556 34.92(5) ?
O8 K1 Gd1 . 2_556 88.21(6) ?
O10 K1 Gd1 . 2_556 105.38(8) ?
O1 K1 Gd1 2_656 2_556 155.64(6) ?
O4 K1 Gd1 2_656 2_556 113.43(6) ?
O7 K1 Gd1 2_546 2_556 36.12(5) ?
O9 K1 Gd1 2_556 2_556 38.99(5) ?
C10 K1 Gd1 . 2_556 54.57(6) ?
O3 K1 Gd1 1_565 2_556 109.62(5) ?
O2 K1 Gd1 . . 37.34(5) ?
O6 K1 Gd1 . . 82.38(5) ?
O8 K1 Gd1 . . 34.09(5) ?
O10 K1 Gd1 . . 108.80(7) ?
O1 K1 Gd1 2_656 . 111.26(6) ?
O4 K1 Gd1 2_656 . 106.89(5) ?
O7 K1 Gd1 2_546 . 63.78(5) ?
O9 K1 Gd1 2_556 . 122.78(6) ?
C10 K1 Gd1 . . 92.00(6) ?
O3 K1 Gd1 1_565 . 155.35(6) ?
Gd1 K1 Gd1 2_556 . 90.638(18) ?
Gd1 O1 K1 . 2_646 135.72(11) ?
Gd1 O1 H1A . . 104.3 ?
K1 O1 H1A 2_646 . 61.0 ?
Gd1 O1 H1B . . 103.4 ?
K1 O1 H1B 2_646 . 120.7 ?
H1A O1 H1B . . 107.7 ?
O2 C1 O3 . . 121.8(3) ?
O2 C1 C2 . . 120.9(3) ?
O3 C1 C2 . . 117.1(3) ?
O2 C1 Gd1 . . 64.62(18) ?
O3 C1 Gd1 . . 57.19(17) ?
C2 C1 Gd1 . . 171.3(2) ?
C1 O2 Gd1 . . 89.7(2) ?
C1 O2 K1 . . 165.2(2) ?
Gd1 O2 K1 . . 103.46(8) ?
C3 C2 C4 . . 118.7(3) ?
C3 C2 C1 . . 116.3(3) ?
C4 C2 C1 . . 125.0(3) ?
C1 O3 Gd1 . . 97.0(2) ?
C1 O3 K1 . 1_545 155.9(2) ?
Gd1 O3 K1 . 1_545 93.34(8) ?
C2 C3 C4 . 3_667 121.8(3) ?
C2 C3 H3 . . 119.1 ?
C4 C3 H3 3_667 . 119.1 ?
C5 O4 Gd1 . 2_656 91.6(2) ?
C5 O4 K1 . 2_646 148.9(2) ?
Gd1 O4 K1 2_656 2_646 103.25(9) ?
C3 C4 C2 3_667 . 119.5(3) ?
C3 C4 C5 3_667 . 117.5(3) ?
C2 C4 C5 . . 123.0(3) ?
C5 O5 Gd1 . 2_656 93.7(2) ?
O4 C5 O5 . . 121.6(3) ?
O4 C5 C4 . . 119.8(3) ?
O5 C5 C4 . . 118.6(3) ?
O4 C5 Gd1 . 2_656 62.10(18) ?
O5 C5 Gd1 . 2_656 59.77(18) ?
C4 C5 Gd1 . 2_656 174.2(2) ?
C10 O6 Gd1 . 2_556 138.0(2) ?
C10 O6 K1 . . 99.1(2) ?
Gd1 O6 K1 2_556 . 102.10(9) ?
O9 C6 O8 . . 121.5(3) ?
O9 C6 C7 . . 119.1(3) ?
O8 C6 C7 . . 119.1(3) ?
O9 C6 Gd1 . . 63.11(18) ?
O8 C6 Gd1 . . 59.14(17) ?
C7 C6 Gd1 . . 166.0(2) ?
C10 O7 Gd1 . 1_565 147.2(2) ?
C10 O7 K1 . 2_556 114.5(2) ?
Gd1 O7 K1 1_565 2_556 98.05(8) ?
C8 C7 C9 . . 119.4(3) ?
C8 C7 C6 . . 117.3(3) ?
C9 C7 C6 . . 123.2(3) ?
C6 O8 Gd1 . . 94.4(2) ?
C6 O8 K1 . . 127.7(2) ?
Gd1 O8 K1 . . 105.81(9) ?
C7 C8 C9 . 3_576 120.9(3) ?
C7 C8 H8 . . 119.5 ?
C9 C8 H8 3_576 . 119.5 ?
C6 O9 Gd1 . . 90.7(2) ?
C6 O9 K1 . 2_546 136.5(2) ?
Gd1 O9 K1 . 2_546 94.77(8) ?
C8 C9 C7 3_576 . 119.7(3) ?
C8 C9 C10 3_576 . 118.6(3) ?
C7 C9 C10 . . 121.4(3) ?
O7 C10 O6 . . 123.9(3) ?
O7 C10 C9 . . 119.4(3) ?
O6 C10 C9 . . 116.7(3) ?
O7 C10 K1 . . 91.9(2) ?
O6 C10 K1 . . 58.30(18) ?
C9 C10 K1 . . 121.7(2) ?
K1 O10 H10A . . 138.3 ?
K1 O10 H10B . . 102.5 ?
H10A O10 H10B . . 106.3 ?

loop_
_geom_bond_atom_site_label_1
_geom_bond_atom_site_label_2
_geom_bond_site_symmetry_2
_geom_bond_distance
_geom_bond_publ_flag
Gd1 O6 2_546 2.337(3) y
Gd1 O7 1_545 2.376(2) y
Gd1 O8 . 2.433(2) y
Gd1 O3 . 2.441(2) y
Gd1 O1 . 2.447(3) y
Gd1 O5 2_646 2.451(2) y
Gd1 O4 2_646 2.503(2) y
Gd1 O9 . 2.520(3) y
Gd1 O2 . 2.604(2) y
Gd1 C6 . 2.825(3) ?
Gd1 C5 2_646 2.831(3) ?
Gd1 C1 . 2.882(3) ?
K1 O2 . 2.714(3) y
K1 O6 . 2.783(3) y
K1 O8 . 2.795(3) y
K1 O10 . 2.842(3) y
K1 O1 2_656 2.860(3) y
K1 O4 2_656 2.875(3) y
K1 O7 2_546 2.891(3) y
K1 O9 2_556 2.893(3) y
K1 C10 . 3.230(3) ?
K1 O3 1_565 3.306(3) ?
K1 Gd1 2_556 3.9912(10) ?
O1 K1 2_646 2.860(3) ?
O1 H1A . 0.8501 ?
O1 H1B . 0.8500 ?
C1 O2 . 1.250(4) ?
C1 O3 . 1.263(4) ?
C1 C2 . 1.506(4) ?
C2 C3 . 1.388(5) ?
C2 C4 . 1.396(5) ?
O3 K1 1_545 3.306(3) ?
C3 C4 3_667 1.394(4) ?
C3 H3 . 0.9300 ?
O4 C5 . 1.253(4) ?
O4 Gd1 2_656 2.503(2) ?
O4 K1 2_646 2.875(3) ?
C4 C3 3_667 1.394(4) ?
C4 C5 . 1.502(5) ?
O5 C5 . 1.266(4) ?
O5 Gd1 2_656 2.451(2) ?
C5 Gd1 2_656 2.831(3) ?
O6 C10 . 1.259(4) ?
O6 Gd1 2_556 2.337(3) ?
C6 O9 . 1.249(4) ?
C6 O8 . 1.261(4) ?
C6 C7 . 1.504(4) ?
O7 C10 . 1.253(4) ?
O7 Gd1 1_565 2.376(2) ?
O7 K1 2_556 2.891(3) ?
C7 C8 . 1.392(4) ?
C7 C9 . 1.402(5) ?
C8 C9 3_576 1.396(4) ?
C8 H8 . 0.9300 ?
O9 K1 2_546 2.893(3) ?
C9 C8 3_576 1.396(4) ?
C9 C10 . 1.503(4) ?
O10 H10A . 0.8671 ?
O10 H10B . 0.8656 ?
